data_7048443
loop_
_publ_author_name
'Zhu, Diya'
'LaFortune, James H. W.'
'Melen, Rebecca L.'
'Stephan, Douglas W.'

_publ_section_title
;
 Electrophilic boron carboxylate and phosphinate complexes.
;
_journal_issue 6
_journal_name_full 'Dalton transactions (Cambridge, England : 2003)'
_journal_page_first 2038
_journal_page_last 2045
_journal_paper_doi 10.1039/c8dt04818e
_journal_volume 48
_journal_year 2019
_chemical_formula_moiety 'C27 H17 B F10 N2 O2'
_chemical_formula_sum 'C27 H17 B F10 N2 O2'
_chemical_formula_weight 602.23
_space_group_crystal_system monoclinic
_space_group_IT_number 14
_space_group_name_Hall '-P 2yn'
_space_group_name_H-M_alt 'P 1 21/n 1'
_symmetry_space_group_name_Hall '-P 2yn'
_symmetry_space_group_name_H-M 'P 1 21/n 1'
_atom_sites_solution_hydrogens geom
_audit_creation_method SHELXL-2014/7
_audit_update_record
;
2018-12-05 deposited with the CCDC.
2019-01-08 downloaded from the CCDC.
;
_cell_angle_alpha 90
_cell_angle_beta 95.633(7)
_cell_angle_gamma 90
_cell_formula_units_Z 4
_cell_length_a 10.8565(12)
_cell_length_b 11.5001(11)
_cell_length_c 20.5732(19)
_cell_measurement_reflns_used 6884
_cell_measurement_temperature 150(2)
_cell_measurement_theta_max 21.39
_cell_measurement_theta_min 2.59
_cell_volume 2556.2(4)
_computing_cell_refinement 'Bruker SAINT'
_computing_data_collection 'Bruker APEX2'
_computing_data_reduction 'Bruker SAINT'
_computing_molecular_graphics 'Bruker SHELXTL'
_computing_publication_material 'Bruker SHELXTL'
_computing_structure_refinement 'SHELXL-2014/7 (Sheldrick, 2014)'
_computing_structure_solution 'SHELXS-97 (Sheldrick 2008)'
_diffrn_ambient_temperature 150(2)
_diffrn_measured_fraction_theta_full 0.999
_diffrn_measured_fraction_theta_max 0.998
_diffrn_measurement_device_type 'Bruker APEX-II CCD'
_diffrn_measurement_method '\f and \w scans'
_diffrn_radiation_type MoK\a
_diffrn_radiation_wavelength 0.71073
_diffrn_reflns_av_R_equivalents 0.1173
_diffrn_reflns_av_unetI/netI 0.0693
_diffrn_reflns_Laue_measured_fraction_full 0.999
_diffrn_reflns_Laue_measured_fraction_max 0.998
_diffrn_reflns_limit_h_max 14
_diffrn_reflns_limit_h_min -14
_diffrn_reflns_limit_k_max 14
_diffrn_reflns_limit_k_min -14
_diffrn_reflns_limit_l_max 26
_diffrn_reflns_limit_l_min -26
_diffrn_reflns_number 76234
_diffrn_reflns_point_group_measured_fraction_full 0.999
_diffrn_reflns_point_group_measured_fraction_max 0.998
_diffrn_reflns_theta_full 25.242
_diffrn_reflns_theta_max 27.502
_diffrn_reflns_theta_min 2.664
_exptl_absorpt_coefficient_mu 0.148
_exptl_absorpt_correction_type none
_exptl_crystal_colour colorless
_exptl_crystal_density_diffrn 1.565
_exptl_crystal_description block
_exptl_crystal_F_000 1216
_exptl_crystal_size_max 0.05
_exptl_crystal_size_mid 0.04
_exptl_crystal_size_min 0.03
_refine_diff_density_max 0.307
_refine_diff_density_min -0.263
_refine_diff_density_rms 0.059
_refine_ls_extinction_method none
_refine_ls_goodness_of_fit_ref 0.996
_refine_ls_hydrogen_treatment constr
_refine_ls_matrix_type full
_refine_ls_number_parameters 379
_refine_ls_number_reflns 5858
_refine_ls_number_restraints 0
_refine_ls_restrained_S_all 0.996
_refine_ls_R_factor_all 0.1148
_refine_ls_R_factor_gt 0.0482
_refine_ls_shift/su_max 0.000
_refine_ls_shift/su_mean 0.000
_refine_ls_structure_factor_coef Fsqd
_refine_ls_weighting_details 'w=1/[\s^2^(Fo^2^)+(0.0415P)^2^+1.4458P] where P=(Fo^2^+2Fc^2^)/3'
_refine_ls_weighting_scheme calc
_refine_ls_wR_factor_gt 0.0892
_refine_ls_wR_factor_ref 0.1134
_reflns_Friedel_coverage 0.000
_reflns_number_gt 3407
_reflns_number_total 5858
_reflns_threshold_expression 'I > 2\s(I)'
_cod_data_source_file c8dt04818e2.cif
_cod_data_source_block final_a
_cod_depositor_comments 'Adding full bibliography for 7048439--7048444.cif.'
_cod_database_code 7048443
_shelx_shelxl_version_number 2014/7
_shelx_space_group_comment
;
The symmetry employed for this shelxl refinement is uniquely defined
by the following loop, which should always be used as a source of
symmetry information in preference to the above space-group names.
They are only intended as comments.
;

loop_
_space_group_symop_operation_xyz
'x, y, z'
'-x+1/2, y+1/2, -z+1/2'
'-x, -y, -z'
'x-1/2, -y-1/2, z-1/2'

loop_
_atom_site_label
_atom_site_type_symbol
_atom_site_fract_x
_atom_site_fract_y
_atom_site_fract_z
_atom_site_U_iso_or_equiv
_atom_site_adp_type
_atom_site_occupancy
_atom_site_site_symmetry_order
_atom_site_calc_flag
_atom_site_refinement_flags_posn
_atom_site_refinement_flags_adp
F06 F 0.02731(12) 0.24682(12) 0.39139(6) 0.0285(3) Uani 1 1 d . .
F05 F 0.19210(13) 0.39039(11) 0.48126(6) 0.0294(3) Uani 1 1 d . .
F01 F 0.12462(13) 0.59304(12) 0.28019(6) 0.0301(3) Uani 1 1 d . .
F10 F 0.45023(13) 0.22360(12) 0.35500(7) 0.0366(4) Uani 1 1 d . .
F04 F 0.12290(14) 0.57659(12) 0.54318(6) 0.0348(4) Uani 1 1 d . .
F02 F 0.04458(14) 0.77586(12) 0.34355(7) 0.0399(4) Uani 1 1 d . .
F07 F 0.04170(15) 0.03341(13) 0.44342(7) 0.0421(4) Uani 1 1 d . .
F03 F 0.04152(14) 0.77028(12) 0.47572(7) 0.0404(4) Uani 1 1 d . .
O01 O 0.32939(14) 0.41743(13) 0.30725(7) 0.0214(4) Uani 1 1 d . .
F09 F 0.46520(14) 0.01935(13) 0.41294(8) 0.0456(4) Uani 1 1 d . .
O02 O 0.42883(15) 0.45474(15) 0.40583(8) 0.0292(4) Uani 1 1 d . .
F08 F 0.26188(16) -0.08200(13) 0.45651(8) 0.0500(5) Uani 1 1 d . .
N01 N 0.12518(17) 0.34839(16) 0.27042(9) 0.0189(4) Uani 1 1 d . .
N02 N -0.0935(2) 0.27938(18) 0.09674(10) 0.0310(5) Uani 1 1 d . .
C13 C 0.4262(2) 0.4538(2) 0.34664(11) 0.0225(5) Uani 1 1 d . .
C21 C 0.0022(2) 0.3688(2) 0.26437(11) 0.0235(5) Uani 1 1 d . .
H21A H -0.0338 0.4007 0.3007 0.028 Uiso 1 1 calc R U
C07 C 0.2369(2) 0.2483(2) 0.37118(10) 0.0203(5) Uani 1 1 d . .
C02 C 0.1220(2) 0.5830(2) 0.34586(11) 0.0216(5) Uani 1 1 d . .
C22 C -0.0730(2) 0.3459(2) 0.20890(12) 0.0263(6) Uani 1 1 d . .
H22A H -0.1590 0.3623 0.2073 0.032 Uiso 1 1 calc R U
C23 C -0.0238(2) 0.2978(2) 0.15354(11) 0.0257(6) Uani 1 1 d . .
C14 C 0.5302(2) 0.49476(19) 0.31041(11) 0.0225(5) Uani 1 1 d . .
C01 C 0.1597(2) 0.47924(19) 0.37651(11) 0.0191(5) Uani 1 1 d . .
C06 C 0.1569(2) 0.4840(2) 0.44394(11) 0.0214(5) Uani 1 1 d . .
C08 C 0.1379(2) 0.1921(2) 0.39491(11) 0.0232(5) Uani 1 1 d . .
C20 C 0.6438(2) 0.5183(2) 0.34511(12) 0.0276(6) Uani 1 1 d . .
H20A H 0.6557 0.5034 0.3907 0.033 Uiso 1 1 calc R U
C05 C 0.1207(2) 0.5794(2) 0.47771(11) 0.0236(5) Uani 1 1 d . .
C17 C 0.7248(2) 0.5880(2) 0.24712(14) 0.0320(6) Uani 1 1 d . .
C11 C 0.3551(2) 0.0747(2) 0.40614(12) 0.0298(6) Uani 1 1 d . .
C15 C 0.5158(2) 0.5136(2) 0.24358(12) 0.0264(6) Uani 1 1 d . .
H15A H 0.4397 0.4946 0.2191 0.032 Uiso 1 1 calc R U
C03 C 0.0819(2) 0.6794(2) 0.37723(12) 0.0265(6) Uani 1 1 d . .
C26 C 0.1038(2) 0.2723(2) 0.16149(11) 0.0264(6) Uani 1 1 d . .
H26A H 0.1419 0.2365 0.1270 0.032 Uiso 1 1 calc R U
C27 C 0.1725(2) 0.2988(2) 0.21857(11) 0.0235(5) Uani 1 1 d . .
H27A H 0.2585 0.2815 0.2222 0.028 Uiso 1 1 calc R U
C19 C 0.7395(2) 0.5634(2) 0.31303(14) 0.0327(6) Uani 1 1 d . .
H19A H 0.8172 0.5778 0.3371 0.039 Uiso 1 1 calc R U
C12 C 0.3453(2) 0.1833(2) 0.37709(11) 0.0248(5) Uani 1 1 d . .
C09 C 0.1427(2) 0.0829(2) 0.42222(11) 0.0279(6) Uani 1 1 d . .
C16 C 0.6114(2) 0.5598(2) 0.21230(13) 0.0308(6) Uani 1 1 d . .
H16A H 0.6001 0.5727 0.1665 0.037 Uiso 1 1 calc R U
C04 C 0.0808(2) 0.6782(2) 0.44425(12) 0.0262(6) Uani 1 1 d . .
C10 C 0.2535(3) 0.0238(2) 0.42832(12) 0.0320(6) Uani 1 1 d . .
C25 C -0.0384(3) 0.2293(2) 0.04076(12) 0.0384(7) Uani 1 1 d . .
H25A H -0.1020 0.2220 0.0037 0.058 Uiso 1 1 calc R U
H25B H 0.0281 0.2802 0.0286 0.058 Uiso 1 1 calc R U
H25C H -0.0044 0.1524 0.0525 0.058 Uiso 1 1 calc R U
C18 C 0.8247(3) 0.6464(3) 0.21302(15) 0.0457(8) Uani 1 1 d . .
H18A H 0.7964 0.6561 0.1666 0.068 Uiso 1 1 calc R U
H18B H 0.8430 0.7228 0.2328 0.068 Uiso 1 1 calc R U
H18C H 0.8996 0.5984 0.2175 0.068 Uiso 1 1 calc R U
C24 C -0.2212(3) 0.3196(2) 0.08795(13) 0.0410(7) Uani 1 1 d . .
H24A H -0.2578 0.2990 0.0440 0.061 Uiso 1 1 calc R U
H24B H -0.2684 0.2826 0.1205 0.061 Uiso 1 1 calc R U
H24C H -0.2232 0.4042 0.0934 0.061 Uiso 1 1 calc R U
B01 B 0.2166(2) 0.3746(2) 0.33488(12) 0.0196(6) Uani 1 1 d . .

loop_
_atom_site_aniso_label
_atom_site_aniso_U_11
_atom_site_aniso_U_22
_atom_site_aniso_U_33
_atom_site_aniso_U_23
_atom_site_aniso_U_13
_atom_site_aniso_U_12
F06 0.0241(8) 0.0290(8) 0.0332(8) 0.0035(6) 0.0073(6) 0.0022(6)
F05 0.0377(9) 0.0275(8) 0.0225(7) 0.0020(6) -0.0002(6) 0.0084(6)
F01 0.0377(9) 0.0283(8) 0.0242(8) 0.0057(6) 0.0019(6) -0.0008(6)
F10 0.0218(8) 0.0326(8) 0.0563(10) -0.0018(7) 0.0082(7) 0.0059(7)
F04 0.0431(10) 0.0375(9) 0.0246(8) -0.0068(7) 0.0072(7) 0.0022(7)
F02 0.0511(10) 0.0237(8) 0.0456(9) 0.0097(7) 0.0090(8) 0.0098(7)
F07 0.0508(11) 0.0323(9) 0.0464(10) 0.0107(7) 0.0208(8) -0.0017(8)
F03 0.0513(10) 0.0252(8) 0.0474(9) -0.0074(7) 0.0181(8) 0.0073(7)
O01 0.0163(9) 0.0275(9) 0.0201(8) -0.0045(7) 0.0005(7) -0.0044(7)
F09 0.0404(10) 0.0325(9) 0.0624(11) -0.0012(8) -0.0020(8) 0.0187(7)
O02 0.0258(10) 0.0391(11) 0.0220(9) -0.0035(8) -0.0010(7) -0.0029(8)
F08 0.0697(12) 0.0267(9) 0.0543(10) 0.0141(8) 0.0090(9) 0.0113(8)
N01 0.0157(11) 0.0210(10) 0.0198(10) 0.0001(8) 0.0007(8) 0.0005(8)
N02 0.0346(13) 0.0273(12) 0.0283(12) 0.0024(9) -0.0117(10) -0.0057(10)
C13 0.0202(13) 0.0215(13) 0.0253(14) -0.0037(10) 0.0004(10) 0.0025(10)
C21 0.0219(14) 0.0237(13) 0.0249(13) 0.0006(10) 0.0021(10) -0.0007(10)
C07 0.0229(13) 0.0213(12) 0.0164(11) -0.0045(9) 0.0008(9) 0.0007(10)
C02 0.0197(13) 0.0240(13) 0.0209(12) 0.0000(10) 0.0015(10) -0.0032(10)
C22 0.0163(13) 0.0269(13) 0.0345(14) 0.0041(11) -0.0034(11) -0.0014(11)
C23 0.0306(15) 0.0205(13) 0.0243(13) 0.0046(10) -0.0059(11) -0.0067(11)
C14 0.0196(13) 0.0204(12) 0.0271(13) -0.0029(10) 0.0010(10) 0.0010(10)
C01 0.0129(12) 0.0210(12) 0.0231(12) 0.0000(10) -0.0002(9) -0.0020(10)
C06 0.0188(13) 0.0211(13) 0.0238(13) 0.0035(10) -0.0007(10) 0.0000(10)
C08 0.0265(14) 0.0241(13) 0.0186(12) -0.0015(10) 0.0006(10) 0.0040(11)
C20 0.0218(14) 0.0276(14) 0.0323(14) -0.0022(11) -0.0024(11) 0.0010(11)
C05 0.0236(14) 0.0280(13) 0.0197(12) -0.0033(10) 0.0049(10) -0.0023(11)
C17 0.0217(14) 0.0273(14) 0.0481(17) 0.0018(12) 0.0084(12) 0.0030(11)
C11 0.0323(16) 0.0243(14) 0.0320(14) -0.0048(11) -0.0020(12) 0.0113(12)
C15 0.0219(14) 0.0270(14) 0.0297(14) -0.0006(11) -0.0001(11) -0.0023(11)
C03 0.0255(14) 0.0175(12) 0.0365(15) 0.0055(11) 0.0028(11) 0.0008(10)
C26 0.0300(15) 0.0262(13) 0.0226(13) -0.0024(10) -0.0004(11) -0.0017(11)
C27 0.0229(14) 0.0255(13) 0.0220(13) -0.0003(10) 0.0013(10) 0.0000(10)
C19 0.0151(13) 0.0323(15) 0.0495(17) -0.0013(13) -0.0025(12) 0.0002(11)
C12 0.0238(14) 0.0239(13) 0.0263(13) -0.0065(11) 0.0005(10) -0.0014(11)
C09 0.0350(16) 0.0270(14) 0.0230(13) 0.0002(11) 0.0088(11) -0.0029(12)
C16 0.0277(15) 0.0315(15) 0.0345(15) 0.0057(12) 0.0092(12) 0.0015(12)
C04 0.0237(14) 0.0210(13) 0.0353(15) -0.0070(11) 0.0099(11) 0.0004(10)
C10 0.0523(19) 0.0192(13) 0.0245(14) 0.0018(11) 0.0034(12) 0.0063(13)
C25 0.0462(18) 0.0395(16) 0.0269(14) 0.0002(12) -0.0102(13) -0.0116(14)
C18 0.0293(17) 0.0421(18) 0.067(2) 0.0128(15) 0.0137(15) -0.0040(13)
C24 0.0383(17) 0.0387(16) 0.0411(16) 0.0002(13) -0.0202(13) -0.0005(13)
B01 0.0159(14) 0.0244(14) 0.0184(13) -0.0011(11) 0.0002(11) -0.0016(11)

loop_
_atom_type_symbol
_atom_type_description
_atom_type_scat_dispersion_real
_atom_type_scat_dispersion_imag
_atom_type_scat_source
C C 0.0033 0.0016 'International Tables Vol C Tables 4.2.6.8 and 6.1.1.4'
H H 0.0000 0.0000 'International Tables Vol C Tables 4.2.6.8 and 6.1.1.4'
B B 0.0013 0.0007 'International Tables Vol C Tables 4.2.6.8 and 6.1.1.4'
N N 0.0061 0.0033 'International Tables Vol C Tables 4.2.6.8 and 6.1.1.4'
O O 0.0106 0.0060 'International Tables Vol C Tables 4.2.6.8 and 6.1.1.4'
F F 0.0171 0.0103 'International Tables Vol C Tables 4.2.6.8 and 6.1.1.4'

loop_
_geom_angle_atom_site_label_1
_geom_angle_atom_site_label_2
_geom_angle_atom_site_label_3
_geom_angle
C13 O01 B01 120.23(18)
C21 N01 C27 116.68(19)
C21 N01 B01 124.72(19)
C27 N01 B01 118.56(19)
C23 N02 C24 120.4(2)
C23 N02 C25 120.4(2)
C24 N02 C25 119.0(2)
O02 C13 O01 123.6(2)
O02 C13 C14 123.6(2)
O01 C13 C14 112.77(19)
N01 C21 C22 123.3(2)
N01 C21 H21A 118.3
C22 C21 H21A 118.3
C08 C07 C12 113.5(2)
C08 C07 B01 120.0(2)
C12 C07 B01 126.3(2)
F01 C02 C03 115.9(2)
F01 C02 C01 119.3(2)
C03 C02 C01 124.8(2)
C21 C22 C23 120.5(2)
C21 C22 H22A 119.8
C23 C22 H22A 119.8
N02 C23 C26 122.0(2)
N02 C23 C22 122.4(2)
C26 C23 C22 115.6(2)
C15 C14 C20 119.2(2)
C15 C14 C13 122.0(2)
C20 C14 C13 118.9(2)
C02 C01 C06 112.6(2)
C02 C01 B01 120.2(2)
C06 C01 B01 126.7(2)
F05 C06 C05 115.20(19)
F05 C06 C01 120.1(2)
C05 C06 C01 124.7(2)
F06 C08 C09 116.5(2)
F06 C08 C07 118.7(2)
C09 C08 C07 124.8(2)
C19 C20 C14 119.8(2)
C19 C20 H20A 120.1
C14 C20 H20A 120.1
F04 C05 C04 119.7(2)
F04 C05 C06 120.5(2)
C04 C05 C06 119.8(2)
C19 C17 C16 117.8(2)
C19 C17 C18 122.0(2)
C16 C17 C18 120.1(2)
F09 C11 C10 120.0(2)
F09 C11 C12 120.0(2)
C10 C11 C12 120.0(2)
C16 C15 C14 120.4(2)
C16 C15 H15A 119.8
C14 C15 H15A 119.8
F02 C03 C02 121.0(2)
F02 C03 C04 119.4(2)
C02 C03 C04 119.6(2)
C27 C26 C23 120.1(2)
C27 C26 H26A 119.9
C23 C26 H26A 119.9
N01 C27 C26 123.7(2)
N01 C27 H27A 118.1
C26 C27 H27A 118.1
C17 C19 C20 121.7(2)
C17 C19 H19A 119.1
C20 C19 H19A 119.1
F10 C12 C07 121.4(2)
F10 C12 C11 115.0(2)
C07 C12 C11 123.5(2)
F07 C09 C08 121.3(2)
F07 C09 C10 119.6(2)
C08 C09 C10 119.1(2)
C15 C16 C17 120.9(2)
C15 C16 H16A 119.5
C17 C16 H16A 119.5
F03 C04 C05 120.9(2)
F03 C04 C03 120.7(2)
C05 C04 C03 118.4(2)
F08 C10 C11 120.5(2)
F08 C10 C09 120.5(2)
C11 C10 C09 119.0(2)
N02 C25 H25A 109.5
N02 C25 H25B 109.5
H25A C25 H25B 109.5
N02 C25 H25C 109.5
H25A C25 H25C 109.5
H25B C25 H25C 109.5
C17 C18 H18A 109.5
C17 C18 H18B 109.5
H18A C18 H18B 109.5
C17 C18 H18C 109.5
H18A C18 H18C 109.5
H18B C18 H18C 109.5
N02 C24 H24A 109.5
N02 C24 H24B 109.5
H24A C24 H24B 109.5
N02 C24 H24C 109.5
H24A C24 H24C 109.5
H24B C24 H24C 109.5
O01 B01 N01 102.26(17)
O01 B01 C01 108.94(19)
N01 B01 C01 109.67(18)
O01 B01 C07 112.93(19)
N01 B01 C07 104.80(18)
C01 B01 C07 117.09(18)

loop_
_geom_bond_atom_site_label_1
_geom_bond_atom_site_label_2
_geom_bond_distance
F06 C08 1.351(3)
F05 C06 1.355(3)
F01 C02 1.359(3)
F10 C12 1.350(3)
F04 C05 1.345(3)
F02 C03 1.349(3)
F07 C09 1.346(3)
F03 C04 1.333(3)
O01 C13 1.330(3)
O01 B01 1.484(3)
F09 C11 1.349(3)
O02 C13 1.215(3)
F08 C10 1.347(3)
N01 C21 1.349(3)
N01 C27 1.355(3)
N01 B01 1.605(3)
N02 C23 1.345(3)
N02 C24 1.455(3)
N02 C25 1.467(3)
C13 C14 1.489(3)
C21 C22 1.362(3)
C21 H21A 0.9500
C07 C08 1.384(3)
C07 C12 1.389(3)
C07 B01 1.638(3)
C02 C03 1.375(3)
C02 C01 1.392(3)
C22 C23 1.417(3)
C22 H22A 0.9500
C23 C26 1.410(3)
C14 C15 1.386(3)
C14 C20 1.389(3)
C01 C06 1.392(3)
C01 B01 1.633(3)
C06 C05 1.377(3)
C08 C09 1.375(3)
C20 C19 1.386(4)
C20 H20A 0.9500
C05 C04 1.376(3)
C17 C19 1.379(4)
C17 C16 1.400(4)
C17 C18 1.506(4)
C11 C10 1.366(4)
C11 C12 1.385(3)
C15 C16 1.380(3)
C15 H15A 0.9500
C03 C04 1.380(3)
C26 C27 1.363(3)
C26 H26A 0.9500
C27 H27A 0.9500
C19 H19A 0.9500
C09 C10 1.376(4)
C16 H16A 0.9500
C25 H25A 0.9800
C25 H25B 0.9800
C25 H25C 0.9800
C18 H18A 0.9800
C18 H18B 0.9800
C18 H18C 0.9800
C24 H24A 0.9800
C24 H24B 0.9800
C24 H24C 0.9800
